data_7709784
loop_
_publ_author_name
'Xia, Tifeng'
'Cao, Wenqian'
'Guan, Lingling'
'Zhang, Jun'
'Jiang, Fudong'
'Yu, Libing'
'Wan, Yating'

_publ_section_title
;
 Three isostructural hexanuclear lanthanide--organic frameworks for
 sensitive luminescence temperature sensing over a wide range
;
_journal_name_full 'Dalton Transactions'
_journal_paper_doi 10.1039/D1DT04190H
_journal_year 2022
_chemical_formula_moiety 'C72 H39 Eu6 F8 N12 O25.5, 0.667(H9 O3), [+ solvents]'
_chemical_formula_sum 'C72 H45 Eu6 F8 N12 O27.5'
_chemical_formula_weight 2581.96
_space_group_crystal_system cubic
_space_group_IT_number 225
_space_group_name_Hall '-F 4 2 3'
_space_group_name_H-M_alt 'F m -3 m'
_atom_sites_solution_hydrogens mixed
_atom_sites_solution_primary dual
_audit_creation_date 2022-01-13
_audit_creation_method
;
Olex2 1.5
(compiled 2021.12.09 svn.r5202d8cf for OlexSys, GUI svn.r6439)
;
_audit_update_record
;
2022-02-28 deposited with the CCDC.	2022-03-14 downloaded from the CCDC.
;
_cell_angle_alpha 90
_cell_angle_beta 90
_cell_angle_gamma 90
_cell_formula_units_Z 4
_cell_length_a 27.498(6)
_cell_length_b 27.498(6)
_cell_length_c 27.498(6)
_cell_measurement_reflns_used 9469
_cell_measurement_temperature 173.00
_cell_measurement_theta_max 27.50
_cell_measurement_theta_min 2.36
_cell_volume 20792(8)
_computing_cell_refinement
;
SAINT V8.40B (Bruker, 2019)
;
_computing_data_collection 'Bruker BIS V6.2.1'
_computing_data_reduction
;
SAINT V8.40B (Bruker, 2019)
;
_computing_molecular_graphics 'Olex2 1.5 (Dolomanov et al., 2009)'
_computing_publication_material 'Olex2 1.5 (Dolomanov et al., 2009)'
_computing_structure_refinement 'SHELXL 2018/3 (Sheldrick, 2015)'
_computing_structure_solution 'SHELXT  (Sheldrick, 2015)'
_diffrn_ambient_temperature 173.00
_diffrn_detector CPAD
_diffrn_detector_area_resol_mean 7.41
_diffrn_detector_type 'Bruker PHOTON 100'
_diffrn_measured_fraction_theta_full 0.980
_diffrn_measured_fraction_theta_max 0.984
_diffrn_measurement_device 'four-circle diffractometer'
_diffrn_measurement_device_type 'Bruker D8 VENTURE TXS PHOTON 100'
_diffrn_measurement_method '\w and \f shutterless scans'
_diffrn_measurement_specimen_support 'nylon loop'
_diffrn_radiation_monochromator 'Helios Multi-layer Optic'
_diffrn_radiation_probe x-ray
_diffrn_radiation_type MoK\a
_diffrn_radiation_wavelength 0.71073
_diffrn_reflns_av_R_equivalents 0.0464
_diffrn_reflns_av_unetI/netI 0.0186
_diffrn_reflns_Laue_measured_fraction_full 0.980
_diffrn_reflns_Laue_measured_fraction_max 0.984
_diffrn_reflns_limit_h_max 35
_diffrn_reflns_limit_h_min -24
_diffrn_reflns_limit_k_max 34
_diffrn_reflns_limit_k_min -35
_diffrn_reflns_limit_l_max 29
_diffrn_reflns_limit_l_min -35
_diffrn_reflns_number 21440
_diffrn_reflns_point_group_measured_fraction_full 0.980
_diffrn_reflns_point_group_measured_fraction_max 0.984
_diffrn_reflns_theta_full 25.242
_diffrn_reflns_theta_max 27.481
_diffrn_reflns_theta_min 2.457
_diffrn_source TXS
_diffrn_source_type 'Rotaing Anode'
_exptl_absorpt_coefficient_mu 1.824
_exptl_absorpt_correction_T_max 0.0949
_exptl_absorpt_correction_T_min 0.0436
_exptl_absorpt_correction_type multi-scan
_exptl_absorpt_process_details SADABS
_exptl_crystal_colour pink
_exptl_crystal_colour_primary pink
_exptl_crystal_density_diffrn 0.825
_exptl_crystal_description block
_exptl_crystal_F_000 4924
_exptl_crystal_size_max 0.12
_exptl_crystal_size_mid 0.11
_exptl_crystal_size_min 0.10
_refine_diff_density_max 0.555
_refine_diff_density_min -0.660
_refine_diff_density_rms 0.081
_refine_ls_extinction_method none
_refine_ls_goodness_of_fit_ref 1.029
_refine_ls_hydrogen_treatment constr
_refine_ls_matrix_type full
_refine_ls_number_parameters 49
_refine_ls_number_reflns 1231
_refine_ls_number_restraints 81
_refine_ls_restrained_S_all 1.254
_refine_ls_R_factor_all 0.0276
_refine_ls_R_factor_gt 0.0259
_refine_ls_shift/su_max 0.002
_refine_ls_shift/su_mean 0.000
_refine_ls_structure_factor_coef Fsqd
_refine_ls_weighting_details 'w=1/[\s^2^(Fo^2^)+(0.0443P)^2^+108.8968P] where P=(Fo^2^+2Fc^2^)/3'
_refine_ls_weighting_scheme calc
_refine_ls_wR_factor_gt 0.0734
_refine_ls_wR_factor_ref 0.0744
_reflns_Friedel_coverage 0.000
_reflns_number_gt 1147
_reflns_number_total 1231
_reflns_threshold_expression 'I > 2\s(I)'
_cod_data_source_file d1dt04190h2.cif
_cod_data_source_block 20161113sh1_0m
_cod_depositor_comments
;
The following automatic conversions were performed:

data item '_diffrn_radiation_probe' value 'X-ray' was changed to
'x-ray' in accordance with the
/home/data/users/saulius/crontab/automatic-downloads/rss-feeds/RSC/lib/dictionaries/cif_core.dic
dictionary named 'cif_core.dic' version 2.4.2 last updated on
2011-04-26.

Automatic conversion script
Id: cif_fix_values 7556 2019-12-06 15:28:31Z antanas 
;
_cod_original_cell_volume 20792(15)
_cod_original_formula_sum 'C72 H45 Eu6 F8 N12 O27.50'
_cod_database_code 7709784
_shelx_shelxl_version_number 2018/3
_shelx_space_group_comment
;
The symmetry employed for this shelxl refinement is uniquely defined
by the following loop, which should always be used as a source of
symmetry information in preference to the above space-group names.
They are only intended as comments.
;
_shelx_estimated_absorpt_t_max 0.839
_shelx_estimated_absorpt_t_min 0.811
_olex2_refinement_description
;
1. Fixed Uiso
 At 1.2 times of:
  All C(H) groups, All C(H,H) groups
 At 1.5 times of:
  All O(H,H) groups, All O(H,H,H) groups
2. Shared sites
{C4, N1}
3. Restrained distances
 H4A-O4 = O4-H4B
 0.87 with sigma of 0.02
 H4A-H4B
 1.371 with sigma of 0.04
4. Uiso/Uaniso restraints and constraints
O1 \\sim C1 \\sim C2 \\sim C3 \\sim C4 \\sim C5: within 2A with sigma of 0.01
and sigma for terminal atoms of 0.02 within 2A
Uanis(O2) \\sim Ueq: with sigma of 0.005 and sigma for terminal atoms of 0.01
Uanis(O4) \\sim Ueq: with sigma of 0.01 and sigma for terminal atoms of 0.02
Uanis(O1) \\sim Ueq, Uanis(C1) \\sim Ueq, Uanis(C2) \\sim Ueq, Uanis(C3) \\sim
Ueq, Uanis(C4) \\sim Ueq, Uanis(C5) \\sim Ueq: with sigma of 0.007 and sigma
for terminal atoms of 0.014
Uanis(C4) = Uanis(N1)
5. Others
 Fixed Sof: O2(0.03125) H2A(0.03125) H2B(0.03125) N1(0.25) H3A(0.25) H3B(0.25)
 C4(0.25) H4(0.25) O3(0.02083) H3C(0.02083) H3E(0.02083) H3D(0.02083)
 O4(0.02083) H4A(0.02083) H4B(0.02083) H4C(0.02083)
6.a Riding coordinates:
 O2(H2A,H2B), O3(H3C,H3E,H3D), O4(H4A,H4B,H4C)
6.b Aromatic/amide H refined with riding coordinates:
 C3(H3A), C3(H3B), C4(H4)
;
_smtbx_masks_void_probe_radius 1.2
_smtbx_masks_void_truncation_radius 1.2
_platon_squeeze_special_details
;
A solvent mask was calculated and 2239 electrons were 
found in a volume of 14462\%A^3^ in 1 void per unit cell. 
This is consistent with the presence of 
48[H2O] per Asymmetric Unit 
which account for 1920 electrons 
per unit cell.
;
_platon_squeeze_void_probe_radius 1.20
_olex2_submission_special_instructions 'No special instructions were received'

loop_
_space_group_symop_operation_xyz
'x, y, z'
'-x, -y, z'
'-x, y, -z'
'x, -y, -z'
'z, x, y'
'z, -x, -y'
'-z, -x, y'
'-z, x, -y'
'y, z, x'
'-y, z, -x'
'y, -z, -x'
'-y, -z, x'
'y, x, -z'
'-y, -x, -z'
'y, -x, z'
'-y, x, z'
'x, z, -y'
'-x, z, y'
'-x, -z, -y'
'x, -z, y'
'z, y, -x'
'z, -y, x'
'-z, y, x'
'-z, -y, -x'
'x, y+1/2, z+1/2'
'-x, -y+1/2, z+1/2'
'-x, y+1/2, -z+1/2'
'x, -y+1/2, -z+1/2'
'z, x+1/2, y+1/2'
'z, -x+1/2, -y+1/2'
'-z, -x+1/2, y+1/2'
'-z, x+1/2, -y+1/2'
'y, z+1/2, x+1/2'
'-y, z+1/2, -x+1/2'
'y, -z+1/2, -x+1/2'
'-y, -z+1/2, x+1/2'
'y, x+1/2, -z+1/2'
'-y, -x+1/2, -z+1/2'
'y, -x+1/2, z+1/2'
'-y, x+1/2, z+1/2'
'x, z+1/2, -y+1/2'
'-x, z+1/2, y+1/2'
'-x, -z+1/2, -y+1/2'
'x, -z+1/2, y+1/2'
'z, y+1/2, -x+1/2'
'z, -y+1/2, x+1/2'
'-z, y+1/2, x+1/2'
'-z, -y+1/2, -x+1/2'
'x+1/2, y, z+1/2'
'-x+1/2, -y, z+1/2'
'-x+1/2, y, -z+1/2'
'x+1/2, -y, -z+1/2'
'z+1/2, x, y+1/2'
'z+1/2, -x, -y+1/2'
'-z+1/2, -x, y+1/2'
'-z+1/2, x, -y+1/2'
'y+1/2, z, x+1/2'
'-y+1/2, z, -x+1/2'
'y+1/2, -z, -x+1/2'
'-y+1/2, -z, x+1/2'
'y+1/2, x, -z+1/2'
'-y+1/2, -x, -z+1/2'
'y+1/2, -x, z+1/2'
'-y+1/2, x, z+1/2'
'x+1/2, z, -y+1/2'
'-x+1/2, z, y+1/2'
'-x+1/2, -z, -y+1/2'
'x+1/2, -z, y+1/2'
'z+1/2, y, -x+1/2'
'z+1/2, -y, x+1/2'
'-z+1/2, y, x+1/2'
'-z+1/2, -y, -x+1/2'
'x+1/2, y+1/2, z'
'-x+1/2, -y+1/2, z'
'-x+1/2, y+1/2, -z'
'x+1/2, -y+1/2, -z'
'z+1/2, x+1/2, y'
'z+1/2, -x+1/2, -y'
'-z+1/2, -x+1/2, y'
'-z+1/2, x+1/2, -y'
'y+1/2, z+1/2, x'
'-y+1/2, z+1/2, -x'
'y+1/2, -z+1/2, -x'
'-y+1/2, -z+1/2, x'
'y+1/2, x+1/2, -z'
'-y+1/2, -x+1/2, -z'
'y+1/2, -x+1/2, z'
'-y+1/2, x+1/2, z'
'x+1/2, z+1/2, -y'
'-x+1/2, z+1/2, y'
'-x+1/2, -z+1/2, -y'
'x+1/2, -z+1/2, y'
'z+1/2, y+1/2, -x'
'z+1/2, -y+1/2, x'
'-z+1/2, y+1/2, x'
'-z+1/2, -y+1/2, -x'
'-x, -y, -z'
'x, y, -z'
'x, -y, z'
'-x, y, z'
'-z, -x, -y'
'-z, x, y'
'z, x, -y'
'z, -x, y'
'-y, -z, -x'
'y, -z, x'
'-y, z, x'
'y, z, -x'
'-y, -x, z'
'y, x, z'
'-y, x, -z'
'y, -x, -z'
'-x, -z, y'
'x, -z, -y'
'x, z, y'
'-x, z, -y'
'-z, -y, x'
'-z, y, -x'
'z, -y, -x'
'z, y, x'
'-x, -y+1/2, -z+1/2'
'x, y+1/2, -z+1/2'
'x, -y+1/2, z+1/2'
'-x, y+1/2, z+1/2'
'-z, -x+1/2, -y+1/2'
'-z, x+1/2, y+1/2'
'z, x+1/2, -y+1/2'
'z, -x+1/2, y+1/2'
'-y, -z+1/2, -x+1/2'
'y, -z+1/2, x+1/2'
'-y, z+1/2, x+1/2'
'y, z+1/2, -x+1/2'
'-y, -x+1/2, z+1/2'
'y, x+1/2, z+1/2'
'-y, x+1/2, -z+1/2'
'y, -x+1/2, -z+1/2'
'-x, -z+1/2, y+1/2'
'x, -z+1/2, -y+1/2'
'x, z+1/2, y+1/2'
'-x, z+1/2, -y+1/2'
'-z, -y+1/2, x+1/2'
'-z, y+1/2, -x+1/2'
'z, -y+1/2, -x+1/2'
'z, y+1/2, x+1/2'
'-x+1/2, -y, -z+1/2'
'x+1/2, y, -z+1/2'
'x+1/2, -y, z+1/2'
'-x+1/2, y, z+1/2'
'-z+1/2, -x, -y+1/2'
'-z+1/2, x, y+1/2'
'z+1/2, x, -y+1/2'
'z+1/2, -x, y+1/2'
'-y+1/2, -z, -x+1/2'
'y+1/2, -z, x+1/2'
'-y+1/2, z, x+1/2'
'y+1/2, z, -x+1/2'
'-y+1/2, -x, z+1/2'
'y+1/2, x, z+1/2'
'-y+1/2, x, -z+1/2'
'y+1/2, -x, -z+1/2'
'-x+1/2, -z, y+1/2'
'x+1/2, -z, -y+1/2'
'x+1/2, z, y+1/2'
'-x+1/2, z, -y+1/2'
'-z+1/2, -y, x+1/2'
'-z+1/2, y, -x+1/2'
'z+1/2, -y, -x+1/2'
'z+1/2, y, x+1/2'
'-x+1/2, -y+1/2, -z'
'x+1/2, y+1/2, -z'
'x+1/2, -y+1/2, z'
'-x+1/2, y+1/2, z'
'-z+1/2, -x+1/2, -y'
'-z+1/2, x+1/2, y'
'z+1/2, x+1/2, -y'
'z+1/2, -x+1/2, y'
'-y+1/2, -z+1/2, -x'
'y+1/2, -z+1/2, x'
'-y+1/2, z+1/2, x'
'y+1/2, z+1/2, -x'
'-y+1/2, -x+1/2, z'
'y+1/2, x+1/2, z'
'-y+1/2, x+1/2, -z'
'y+1/2, -x+1/2, -z'
'-x+1/2, -z+1/2, y'
'x+1/2, -z+1/2, -y'
'x+1/2, z+1/2, y'
'-x+1/2, z+1/2, -y'
'-z+1/2, -y+1/2, x'
'-z+1/2, y+1/2, -x'
'z+1/2, -y+1/2, -x'
'z+1/2, y+1/2, x'

loop_
_atom_site_label
_atom_site_type_symbol
_atom_site_fract_x
_atom_site_fract_y
_atom_site_fract_z
_atom_site_U_iso_or_equiv
_atom_site_adp_type
_atom_site_occupancy
_atom_site_site_symmetry_order
_atom_site_calc_flag
_atom_site_refinement_flags_posn
_atom_site_refinement_flags_adp
_atom_site_refinement_flags_occupancy
_atom_site_disorder_assembly
_atom_site_disorder_group
Eu1 Eu 0.500000 0.500000 0.60173(2) 0.01752(12) Uani 1 8 d S T P . .
F1 F 0.45340(6) 0.45340(6) 0.54660(6) 0.0206(6) Uani 1 6 d S T P . .
O1 O 0.57890(10) 0.500000 0.63684(10) 0.0469(7) Uani 1 2 d S TU P . .
O2 O 0.500000 0.500000 0.6954(8) 0.052(5) Uani 0.25 8 d S TU P . .
H2A H 0.525020 0.500000 0.714758 0.077 Uiso 0.0625 2 d R U P . .
H2B H 0.474980 0.500000 0.714758 0.077 Uiso 0.0625 2 d R U P . .
N1 N 0.6840(2) 0.500000 0.7443(2) 0.1028(18) Uani 0.5 2 d S T P A 2
C1 C 0.62204(14) 0.500000 0.62204(14) 0.0478(13) Uani 1 4 d S TU P . .
C2 C 0.66074(15) 0.500000 0.66074(15) 0.0630(17) Uani 1 4 d S TU P A .
C3 C 0.6490(2) 0.500000 0.7088(2) 0.0924(18) Uani 1 2 d S TU P . .
H3A H 0.615739 0.500000 0.717998 0.111 Uiso 0.5 2 calc R U P A 1
H3B H 0.615739 0.500000 0.717998 0.111 Uiso 0.5 2 calc R U P A 2
C4 C 0.6840(2) 0.500000 0.7443(2) 0.1028(18) Uani 0.5 2 d S TU P A 1
H4 H 0.675291 0.500000 0.777679 0.123 Uiso 0.5 2 calc R U P A 1
C5 C 0.73083(18) 0.500000 0.73083(18) 0.090(2) Uani 1 4 d S TU P . .
O3 O 0.6333(12) 0.3667(12) 0.6333(12) 0.070(13) Uani 0.125 6 d S T P B 1
H3C H 0.611844 0.388160 0.625200 0.105 Uiso 0.0417 2 d R U P B 1
H3E H 0.653194 0.346810 0.612830 0.105 Uiso 0.0417 2 d R U P B 1
H3D H 0.656244 0.375650 0.656240 0.105 Uiso 0.0417 2 d R U P B 1
O4 O 0.533(3) 0.500000 0.789(3) 0.08(3) Uani 0.0417 2 d DS TU P C 2
H4A H 0.556084 0.478440 0.795477 0.119 Uiso 0.0208 1 d DR U P C 2
H4B H 0.500004 0.500000 0.803977 0.119 Uiso 0.1666 8 d DR U P C 2
H4C H 0.544644 0.532730 0.786827 0.119 Uiso 0.0208 1 d R U P C 2

loop_
_atom_site_aniso_label
_atom_site_aniso_U_11
_atom_site_aniso_U_22
_atom_site_aniso_U_33
_atom_site_aniso_U_23
_atom_site_aniso_U_13
_atom_site_aniso_U_12
Eu1 0.01999(14) 0.01999(14) 0.01259(16) 0.000 0.000 0.000
F1 0.0206(6) 0.0206(6) 0.0206(6) -0.0012(6) -0.0012(6) 0.0012(6)
O1 0.0390(15) 0.0615(18) 0.0403(15) 0.000 -0.0244(12) 0.000
O2 0.061(7) 0.061(7) 0.034(8) 0.000 0.000 0.000
N1 0.062(3) 0.181(4) 0.066(3) 0.000 -0.032(3) 0.000
C1 0.0417(18) 0.060(3) 0.0417(18) 0.000 -0.026(2) 0.000
C2 0.0461(19) 0.097(4) 0.0461(19) 0.000 -0.028(3) 0.000
C3 0.060(3) 0.154(4) 0.063(3) 0.000 -0.032(2) 0.000
C4 0.062(3) 0.181(4) 0.066(3) 0.000 -0.032(3) 0.000
C5 0.061(2) 0.146(5) 0.061(2) 0.000 -0.030(3) 0.000
O3 0.070(13) 0.070(13) 0.070(13) -0.008(17) 0.008(17) -0.008(17)
O4 0.08(3) 0.08(3) 0.08(3) 0.000 0.012(10) 0.000

loop_
_atom_type_symbol
_atom_type_description
_atom_type_scat_dispersion_real
_atom_type_scat_dispersion_imag
_atom_type_scat_source
C C 0.0033 0.0016 'International Tables Vol C Tables 4.2.6.8 and 6.1.1.4'
H H 0.0000 0.0000 'International Tables Vol C Tables 4.2.6.8 and 6.1.1.4'
Eu Eu -0.1578 3.6682 'International Tables Vol C Tables 4.2.6.8 and 6.1.1.4'
F F 0.0171 0.0103 'International Tables Vol C Tables 4.2.6.8 and 6.1.1.4'
N N 0.0061 0.0033 'International Tables Vol C Tables 4.2.6.8 and 6.1.1.4'
O O 0.0106 0.0060 'International Tables Vol C Tables 4.2.6.8 and 6.1.1.4'

loop_
_geom_angle_atom_site_label_1
_geom_angle_atom_site_label_2
_geom_angle_atom_site_label_3
_geom_angle
_geom_angle_site_symmetry_1
_geom_angle_site_symmetry_3
_geom_angle_publ_flag
Eu1 Eu1 Eu1 90.0 105_666 9 ?
Eu1 Eu1 Eu1 60.0 105_666 101_666 ?
Eu1 Eu1 Eu1 60.0 101_666 9 ?
F1 Eu1 Eu1 85.97(6) 2_665 105_666 ?
F1 Eu1 Eu1 85.97(6) 99_565 105_666 ?
F1 Eu1 Eu1 33.15(3) 99_565 101_666 ?
F1 Eu1 Eu1 85.97(6) 2_665 101_666 ?
F1 Eu1 Eu1 85.97(6) . 9 ?
F1 Eu1 Eu1 33.15(3) . 105_666 ?
F1 Eu1 Eu1 33.15(3) 99_565 9 ?
F1 Eu1 Eu1 85.97(6) 100_655 9 ?
F1 Eu1 Eu1 85.97(6) 100_655 101_666 ?
F1 Eu1 Eu1 33.15(3) 2_665 9 ?
F1 Eu1 Eu1 33.15(3) . 101_666 ?
F1 Eu1 Eu1 33.15(3) 100_655 105_666 ?
F1 Eu1 F1 65.69(8) . 100_655 ?
F1 Eu1 F1 65.69(8) 100_655 2_665 ?
F1 Eu1 F1 100.17(14) 100_655 99_565 ?
F1 Eu1 F1 65.69(8) 99_565 2_665 ?
F1 Eu1 F1 65.69(8) . 99_565 ?
F1 Eu1 F1 100.17(14) . 2_665 ?
F1 Eu1 O1 139.15(4) 2_665 2_665 ?
F1 Eu1 O1 139.15(4) . 110 ?
F1 Eu1 O1 76.43(8) 100_655 . ?
F1 Eu1 O1 76.43(8) 2_665 . ?
F1 Eu1 O1 139.15(4) . . ?
F1 Eu1 O1 76.43(8) 2_665 110 ?
F1 Eu1 O1 139.15(4) 100_655 2_665 ?
F1 Eu1 O1 76.43(8) 100_655 109_665 ?
F1 Eu1 O1 76.43(8) 99_565 110 ?
F1 Eu1 O1 139.15(4) 100_655 110 ?
F1 Eu1 O1 76.43(8) 99_565 2_665 ?
F1 Eu1 O1 76.43(8) . 2_665 ?
F1 Eu1 O1 139.15(4) 2_665 109_665 ?
F1 Eu1 O1 139.15(4) 99_565 . ?
F1 Eu1 O1 76.43(8) . 109_665 ?
F1 Eu1 O1 139.15(4) 99_565 109_665 ?
F1 Eu1 O2 129.91(7) . . ?
F1 Eu1 O2 129.91(7) 100_655 . ?
F1 Eu1 O2 129.91(7) 99_565 . ?
F1 Eu1 O2 129.91(7) 2_665 . ?
O1 Eu1 Eu1 106.71(5) 109_665 101_666 ?
O1 Eu1 Eu1 106.71(5) 2_665 105_666 ?
O1 Eu1 Eu1 158.99(7) 109_665 9 ?
O1 Eu1 Eu1 68.99(7) 110 9 ?
O1 Eu1 Eu1 158.99(7) 110 105_666 ?
O1 Eu1 Eu1 68.99(7) 2_665 101_666 ?
O1 Eu1 Eu1 68.99(7) 109_665 105_666 ?
O1 Eu1 Eu1 106.71(5) 2_665 9 ?
O1 Eu1 Eu1 158.99(7) . 101_666 ?
O1 Eu1 Eu1 106.71(5) . 9 ?
O1 Eu1 Eu1 106.71(5) . 105_666 ?
O1 Eu1 Eu1 106.71(5) 110 101_666 ?
O1 Eu1 O1 80.49(6) . 110 ?
O1 Eu1 O1 80.49(6) 110 2_665 ?
O1 Eu1 O1 132.02(15) 110 109_665 ?
O1 Eu1 O1 132.02(15) . 2_665 ?
O1 Eu1 O1 80.49(6) . 109_665 ?
O1 Eu1 O1 80.49(6) 109_665 2_665 ?
O1 Eu1 O2 66.01(7) . . ?
O1 Eu1 O2 66.01(7) 2_665 . ?
O1 Eu1 O2 66.01(7) 109_665 . ?
O1 Eu1 O2 66.01(7) 110 . ?
O2 Eu1 Eu1 135.000(2) . 101_666 ?
O2 Eu1 Eu1 135.000(1) . 105_666 ?
O2 Eu1 Eu1 135.000(1) . 9 ?
Eu1 F1 Eu1 113.69(6) . 105_666 ?
Eu1 F1 Eu1 113.69(6) . 101_666 ?
Eu1 F1 Eu1 113.69(6) 101_666 105_666 ?
C1 O1 Eu1 137.1(3) . . ?
Eu1 O2 H2A 127.678(3) . 110 ?
Eu1 O2 H2A 127.7 . . ?
Eu1 O2 H2A 127.678(4) . 109_665 ?
Eu1 O2 H2B 127.7 . . ?
H2A O2 H2A 104.6 109_665 110 ?
H2A O2 H2A 68.1 . 110 ?
H2A O2 H2A 68.1 . 109_665 ?
H2A O2 H2B 104.7 . . ?
H2B O2 H2A 68.1 . 109_665 ?
H2B O2 H2A 68.1 . 110 ?
C5 N1 C3 118.6(6) . . ?
O1 C1 O1 127.9(5) 22_565 . ?
O1 C1 C2 116.1(2) . . ?
O1 C1 C2 116.1(2) 22_565 . ?
C3 C2 C1 121.3(3) . . ?
C3 C2 C1 121.3(3) 22_565 . ?
C3 C2 C3 117.4(6) 22_565 . ?
N1 C3 H3B 119.2 . . ?
C2 C3 N1 121.7(6) . . ?
C2 C3 H3A 119.2 . . ?
C2 C3 H3B 119.2 . . ?
C2 C3 C4 121.7(6) . . ?
C4 C3 H3A 119.2 . . ?
C3 C4 H4 120.7 . . ?
C5 C4 C3 118.6(6) . . ?
C5 C4 H4 120.7 . . ?
N1 C5 N1 122.0(7) 22_565 . ?
N1 C5 C5 119.0(4) 22_565 145_666 ?
N1 C5 C5 119.0(4) . 145_666 ?
C4 C5 C5 119.0(4) . 145_666 ?
H3C O3 H3C 35.0 . 12_665 ?
H3C O3 H3C 35.0 6_566 12_665 ?
H3C O3 H3C 35.0 . 6_566 ?
H3C O3 H3E 129.0 . . ?
H3C O3 H3D 117.4 . . ?
H3E O3 H3C 97.8 . 6_566 ?
H3E O3 H3C 97.8 . 12_665 ?
H3E O3 H3D 99.4 . . ?
H3D O3 H3C 117.4 . 6_566 ?
H3D O3 H3C 149.6 . 12_665 ?
O4 O4 H4A 167.9 110 . ?
O4 O4 H4A 91.551(9) 110 99_565 ?
O4 O4 H4A 167.89(17) 109_665 99_565 ?
O4 O4 H4A 91.6 109_665 . ?
O4 O4 H4B 49.9 109_665 . ?
O4 O4 H4B 49.9 110 . ?
O4 O4 H4C 153.9 109_665 . ?
O4 O4 H4C 64.2 110 . ?
H4A O4 H4A 84.5 . 99_565 ?
H4A O4 H4B 124.1 . . ?
H4A O4 H4C 114.4 . . ?
H4B O4 H4A 124.1 . 99_565 ?
H4B O4 H4C 108.7 . . ?
H4C O4 H4A 31.3 . 99_565 ?

loop_
_geom_bond_atom_site_label_1
_geom_bond_atom_site_label_2
_geom_bond_distance
_geom_bond_site_symmetry_2
_geom_bond_publ_flag
Eu1 Eu1 3.9561(10) 101_666 ?
Eu1 Eu1 3.9561(10) 9 ?
Eu1 Eu1 3.9561(10) 105_666 ?
Eu1 F1 2.3627(10) 2_665 ?
Eu1 F1 2.3627(10) . ?
Eu1 F1 2.3627(10) 99_565 ?
Eu1 F1 2.3627(10) 100_655 ?
Eu1 O1 2.375(3) 2_665 ?
Eu1 O1 2.375(3) . ?
Eu1 O1 2.375(3) 110 ?
Eu1 O1 2.375(3) 109_665 ?
Eu1 O2 2.58(2) . ?
O1 C1 1.254(4) . ?
O2 H2A 0.8692 . ?
O2 H2A 0.8692 109_665 ?
O2 H2A 0.8692 110 ?
O2 H2B 0.8692 . ?
N1 C3 1.370(7) . ?
N1 C5 1.338(7) . ?
C1 C2 1.505(7) . ?
C2 C3 1.360(7) 22_565 ?
C2 C3 1.360(7) . ?
C3 H3A 0.9500 . ?
C3 H3B 0.9500 . ?
C3 C4 1.370(7) . ?
C4 H4 0.9500 . ?
C4 C5 1.338(7) . ?
C5 C5 1.491(14) 145_666 ?
O3 H3C 0.8643 6_566 ?
O3 H3C 0.8643 . ?
O3 H3C 0.8643 12_665 ?
O3 H3E 0.9565 . ?
O3 H3D 0.9251 . ?
O4 O4 1.29(12) 110 ?
O4 O4 1.29(12) 109_665 ?
O4 H4A 0.8819 99_565 ?
O4 H4A 0.8819 . ?
O4 H4B 1.0060 . ?
O4 H4C 0.9541 . ?

loop_
_geom_torsion_atom_site_label_1
_geom_torsion_atom_site_label_2
_geom_torsion_atom_site_label_3
_geom_torsion_atom_site_label_4
_geom_torsion
_geom_torsion_site_symmetry_1
_geom_torsion_site_symmetry_2
_geom_torsion_site_symmetry_3
_geom_torsion_site_symmetry_4
_geom_torsion_publ_flag
Eu1 O1 C1 O1 0.000(1) . . . 22_565 ?
Eu1 O1 C1 C2 180.000(1) . . . . ?
O1 C1 C2 C3 180.000(1) . . . 22_565 ?
O1 C1 C2 C3 0.000(1) 22_565 . . 22_565 ?
O1 C1 C2 C3 0.000(1) . . . . ?
O1 C1 C2 C3 180.000(1) 22_565 . . . ?
C1 C2 C3 N1 180.000(1) . . . . ?
C1 C2 C3 C4 180.000(1) . . . . ?
C2 C3 C4 C5 0.000(2) . . . . ?
C3 N1 C5 N1 0.000(2) . . . 22_565 ?
C3 N1 C5 C5 180.000(2) . . . 145_666 ?
C3 C2 C3 N1 0.000(1) 22_565 . . . ?
C3 C2 C3 C4 0.000(1) 22_565 . . . ?
C3 C4 C5 C5 180.000(2) . . . 145_666 ?
C5 N1 C3 C2 0.000(2) . . . . ?

loop_
_smtbx_masks_void_nr
_smtbx_masks_void_average_x
_smtbx_masks_void_average_y
_smtbx_masks_void_average_z
_smtbx_masks_void_volume
_smtbx_masks_void_count_electrons
_smtbx_masks_void_content
1 -0.375 -0.931 -0.209 11616.9 380.5 '192 ?'
